data_4514292
loop_
_publ_author_name
'Telleria, Ainara'
'Vicent, Cristian'
'San Nacianceno, Virginia'
'Garralda, Mar\'ia A.'
'Freixa, Zoraida'

_publ_section_title
;
 Experimental Evidence Supporting Related Mechanisms for Ru(II)-Catalyzed
 Dehydrocoupling and Hydrolysis of Amine-Boranes
;
_journal_issue 12
_journal_name_full 'ACS Catalysis'
_journal_page_first 8394
_journal_paper_doi 10.1021/acscatal.7b02958
_journal_volume 7
_journal_year 2017
_chemical_compound_source 'synthesis as described'
_chemical_formula_moiety 'C23 H23 Br1 Cl11 N5 Ru1'
_chemical_formula_sum 'C23 H23 Br Cl11 N5 Ru'
_chemical_formula_weight 940.39
_space_group_crystal_system triclinic
_space_group_IT_number 2
_space_group_name_Hall '-P 1'
_space_group_name_H-M_alt 'P -1'
_symmetry_cell_setting triclinic
_symmetry_Int_Tables_number 2
_symmetry_space_group_name_Hall '-P 1'
_symmetry_space_group_name_H-M 'P -1'
_atom_sites_solution_hydrogens geom
_atom_sites_solution_primary iterative
_audit_creation_date 2016-05-24T15:44:51-00:00
_audit_creation_method 'WinGX routine CIF_UPDATE'
_cell_angle_alpha 93.576(7)
_cell_angle_beta 102.190(7)
_cell_angle_gamma 107.715(7)
_cell_formula_units_Z 2
_cell_length_a 10.6051(8)
_cell_length_b 10.7857(9)
_cell_length_c 16.5095(15)
_cell_measurement_reflns_used 4310
_cell_measurement_temperature 100.01(10)
_cell_measurement_theta_max 74.5567
_cell_measurement_theta_min 2.7616
_cell_measurement_wavelength 1.54184
_cell_volume 1742.0(3)
_computing_cell_refinement 'CrysAlis Pro (Oxford Diffraction Ltd., 2011)'
_computing_data_collection 'CrysAlis Pro (Oxford Diffraction Ltd., 2011)'
_computing_data_reduction 'CrysAlis Pro (Oxford Diffraction Ltd., 2011)'
_computing_molecular_graphics 'Diamond v.3.2f (Crystal Impact GbR, 2008)'
_computing_publication_material 'WinGX publication routines (Farrugia, 1999)'
_computing_structure_refinement 'SHELXL-97 (Sheldrick, 2008)'
_computing_structure_solution 'OLEX2 (Dolomanov et al, 2009)'
_diffrn_ambient_temperature 100.01(10)
_diffrn_detector 'CCD plate'
_diffrn_detector_area_resol_mean 10.4023
_diffrn_detector_type Atlas
_diffrn_measured_fraction_theta_full 0.997
_diffrn_measured_fraction_theta_max 0.993
_diffrn_measurement_details
;
#__ type_ start__ end____ width___ exp.time_
  1 omega  -49.00   49.00   1.0000    7.0000
omega____ theta____ kappa____ phi______ frames
    -      -40.5756    0.0000  150.0000 98

#__ type_ start__ end____ width___ exp.time_
  2 omega -116.00  -15.00   1.0000    7.0000
omega____ theta____ kappa____ phi______ frames
    -      -40.5756  -38.0000  -30.0000 101

#__ type_ start__ end____ width___ exp.time_
  3 omega    6.00   52.00   1.0000    7.0000
omega____ theta____ kappa____ phi______ frames
    -       40.5756 -125.0000 -120.0000 46

#__ type_ start__ end____ width___ exp.time_
  4 omega   28.00   86.00   1.0000    7.0000
omega____ theta____ kappa____ phi______ frames
    -       40.5756 -125.0000  150.0000 58

#__ type_ start__ end____ width___ exp.time_
  5 omega   30.00   90.00   1.0000    7.0000
omega____ theta____ kappa____ phi______ frames
    -       40.5756 -125.0000  -30.0000 60

#__ type_ start__ end____ width___ exp.time_
  6 omega   35.00   62.00   1.0000   22.0000
omega____ theta____ kappa____ phi______ frames
    -      108.3609  -30.0000  -90.0000 27

#__ type_ start__ end____ width___ exp.time_
  7 omega   42.00   69.00   1.0000   22.0000
omega____ theta____ kappa____ phi______ frames
    -      108.3609  -30.0000   60.0000 27

#__ type_ start__ end____ width___ exp.time_
  8 omega   92.00  122.00   1.0000   22.0000
omega____ theta____ kappa____ phi______ frames
    -      108.3609  -77.0000  -90.0000 30

#__ type_ start__ end____ width___ exp.time_
  9 omega   32.00   57.00   1.0000   22.0000
omega____ theta____ kappa____ phi______ frames
    -      108.3609  -30.0000 -150.0000 25

#__ type_ start__ end____ width___ exp.time_
 10 omega   30.00   59.00   1.0000   22.0000
omega____ theta____ kappa____ phi______ frames
    -      108.3609  -30.0000  -60.0000 29

#__ type_ start__ end____ width___ exp.time_
 11 omega   28.00   54.00   1.0000   22.0000
omega____ theta____ kappa____ phi______ frames
    -      108.3609 -104.0000  -47.0000 26

#__ type_ start__ end____ width___ exp.time_
 12 omega   33.00   64.00   1.0000   22.0000
omega____ theta____ kappa____ phi______ frames
    -      108.3609 -125.0000   90.0000 31

#__ type_ start__ end____ width___ exp.time_
 13 omega   73.00  119.00   1.0000   22.0000
omega____ theta____ kappa____ phi______ frames
    -      108.3609 -125.0000   90.0000 46

#__ type_ start__ end____ width___ exp.time_
 14 omega   31.00  133.00   1.0000   22.0000
omega____ theta____ kappa____ phi______ frames
    -      108.3609  -77.0000 -180.0000 102

#__ type_ start__ end____ width___ exp.time_
 15 omega   37.00   77.00   1.0000   22.0000
omega____ theta____ kappa____ phi______ frames
    -      108.3609  -45.0000 -180.0000 40

#__ type_ start__ end____ width___ exp.time_
 16 omega   92.00  157.00   1.0000   22.0000
omega____ theta____ kappa____ phi______ frames
    -      108.3609   61.0000   90.0000 65

#__ type_ start__ end____ width___ exp.time_
 17 omega   88.00  121.00   1.0000   22.0000
omega____ theta____ kappa____ phi______ frames
    -      108.3609 -125.0000 -120.0000 33

#__ type_ start__ end____ width___ exp.time_
 18 omega   36.00   75.00   1.0000   22.0000
omega____ theta____ kappa____ phi______ frames
    -      108.3609  -45.0000  -30.0000 39

#__ type_ start__ end____ width___ exp.time_
 19 omega   38.00   75.00   1.0000   22.0000
omega____ theta____ kappa____ phi______ frames
    -      108.3609  -45.0000  -90.0000 37

#__ type_ start__ end____ width___ exp.time_
 20 omega   43.00  103.00   1.0000   22.0000
omega____ theta____ kappa____ phi______ frames
    -      108.3609  -61.0000   30.0000 60

#__ type_ start__ end____ width___ exp.time_
 21 omega  104.00  132.00   1.0000   22.0000
omega____ theta____ kappa____ phi______ frames
    -      108.3609  -61.0000   30.0000 28

#__ type_ start__ end____ width___ exp.time_
 22 omega  129.00  154.00   1.0000   22.0000
omega____ theta____ kappa____ phi______ frames
    -      108.3609   45.0000 -120.0000 25

#__ type_ start__ end____ width___ exp.time_
 23 omega   26.00  144.00   1.0000   22.0000
omega____ theta____ kappa____ phi______ frames
    -      108.3609  -15.0000   90.0000 118

#__ type_ start__ end____ width___ exp.time_
 24 omega   70.00  103.00   1.0000   22.0000
omega____ theta____ kappa____ phi______ frames
    -      108.3609 -104.0000  -47.0000 33

#__ type_ start__ end____ width___ exp.time_
 25 omega   65.00  103.00   1.0000   22.0000
omega____ theta____ kappa____ phi______ frames
    -      108.3609  -94.0000  120.0000 38
;
_diffrn_measurement_device '\k-geometry diffractometer'
_diffrn_measurement_device_type 'Agilent SuperNova'
_diffrn_measurement_method '\w scans'
_diffrn_orient_matrix_UB_11 -0.0573865
_diffrn_orient_matrix_UB_12 0.0090399
_diffrn_orient_matrix_UB_13 -0.092481
_diffrn_orient_matrix_UB_21 -0.1418696
_diffrn_orient_matrix_UB_22 -0.0890312
_diffrn_orient_matrix_UB_23 0.0048447
_diffrn_orient_matrix_UB_31 -0.0358132
_diffrn_orient_matrix_UB_32 0.1220589
_diffrn_orient_matrix_UB_33 0.0266321
_diffrn_radiation_monochromator 'Multilayer optics'
_diffrn_radiation_probe x-ray
_diffrn_radiation_source 'Nova (Cu) X-ray micro-source'
_diffrn_radiation_type CuK\a
_diffrn_radiation_wavelength 1.54184
_diffrn_reflns_av_R_equivalents 0.0589
_diffrn_reflns_av_unetI/netI 0.1311
_diffrn_reflns_Laue_measured_fraction_full 0.997
_diffrn_reflns_Laue_measured_fraction_max 0.993
_diffrn_reflns_limit_h_max 13
_diffrn_reflns_limit_h_min -13
_diffrn_reflns_limit_k_max 13
_diffrn_reflns_limit_k_min -7
_diffrn_reflns_limit_l_max 20
_diffrn_reflns_limit_l_min -18
_diffrn_reflns_number 12176
_diffrn_reflns_point_group_measured_fraction_max 0.993
_diffrn_reflns_theta_full 67.684
_diffrn_reflns_theta_max 69.99
_diffrn_reflns_theta_min 2.764
_diffrn_source 'SuperNova (Cu) X-ray Source'
_diffrn_source_current 0.8
_diffrn_source_power 0.04
_diffrn_source_voltage 50
_exptl_absorpt_coefficient_mu 12.961
_exptl_absorpt_correction_T_max 1
_exptl_absorpt_correction_T_min 0.68944
_exptl_absorpt_correction_type multi-scan
_exptl_absorpt_process_details
;
        CrysAlisPro, Agilent Technologies,
        Version 1.171.35.21 (release 20-01-2012 CrysAlis171 .NET)
        (compiled Jan 23 2012,18:06:46)
        Empirical absorption correction using spherical harmonics,
 implemented in SCALE3 ABSPACK scaling algorithm.
;
_exptl_crystal_colour yellow
_exptl_crystal_density_diffrn 1.793
_exptl_crystal_density_method 'not measured'
_exptl_crystal_description prism
_exptl_crystal_F_000 924
_exptl_crystal_size_max 0.16
_exptl_crystal_size_mid 0.04
_exptl_crystal_size_min 0.02
_refine_diff_density_max 1.629
_refine_diff_density_min -1.492
_refine_diff_density_rms 0.149
_refine_ls_extinction_method none
_refine_ls_goodness_of_fit_ref 1.023
_refine_ls_hydrogen_treatment constr
_refine_ls_matrix_type full
_refine_ls_number_parameters 484
_refine_ls_number_reflns 6553
_refine_ls_number_restraints 107
_refine_ls_restrained_S_all 1.024
_refine_ls_R_factor_all 0.0782
_refine_ls_R_factor_gt 0.0659
_refine_ls_shift/su_max 0.001
_refine_ls_shift/su_mean 0
_refine_ls_structure_factor_coef Fsqd
_refine_ls_weighting_details 'w=1/[\s^2^(Fo^2^)+(0.1108P)^2^+1.8784P] where P=(Fo^2^+2Fc^2^)/3'
_refine_ls_weighting_scheme calc
_refine_ls_wR_factor_gt 0.1708
_refine_ls_wR_factor_ref 0.1847
_reflns_number_gt 5386
_reflns_number_total 6553
_reflns_threshold_expression 'I > 2\s(I)'
_cod_data_source_file cs7b02958_si_002.cif
_cod_data_source_block Zfreixa_10
_cod_depositor_comments 'Adding full bibliography for 4514290--4514292.cif.'
_cod_database_code 4514292

loop_
_space_group_symop_operation_xyz
'x, y, z'
'-x, -y, -z'

loop_
_atom_site_label
_atom_site_type_symbol
_atom_site_fract_x
_atom_site_fract_y
_atom_site_fract_z
_atom_site_U_iso_or_equiv
_atom_site_adp_type
_atom_site_occupancy
_atom_site_calc_flag
_atom_site_disorder_assembly
_atom_site_disorder_group
Ru1 Ru 0.83841(4) 0.25552(4) 0.29013(3) 0.03069(16) Uani 1 d . .
Br1 Br 1.4486(6) 0.6816(5) 0.4771(4) 0.0432(13) Uani 0.237(4) d A 2
Br1A Br 0.77091(13) 0.82054(10) 0.43418(8) 0.0511(4) Uani 0.763(4) d A 1
Cl1 Cl 0.82804(16) 0.16196(12) 0.41726(9) 0.0390(3) Uani 1 d . .
N1A N 0.8060(5) 0.4181(4) 0.3468(3) 0.0320(10) Uani 1 d . .
N1 N 1.0339(5) 0.3749(4) 0.3526(3) 0.0331(10) Uani 1 d . .
N14 N 0.736(2) 0.753(2) 0.439(2) 0.068(6) Uani 0.237(4) d A 2
N14A N 1.4282(13) 0.6266(12) 0.4741(10) 0.052(4) Uani 0.763(4) d A 1
N15 N 0.839(3) 0.843(3) 0.465(2) 0.078(6) Uani 0.237(4) d A 2
N15A N 1.4460(11) 0.7347(8) 0.5069(8) 0.059(3) Uani 0.763(4) d A 1
N16 N 0.922(3) 0.939(3) 0.508(2) 0.081(7) Uani 0.237(4) d A 2
N16A N 1.4768(11) 0.8416(9) 0.5445(8) 0.077(3) Uani 0.763(4) d A 1
C2A C 0.9166(6) 0.5207(5) 0.3840(4) 0.0320(12) Uani 1 d . .
C3A C 0.9097(7) 0.6410(6) 0.4140(4) 0.0378(13) Uani 1 d . .
H3A H 0.9899 0.7118 0.4403 0.045 Uiso 1 calc . .
C4A C 0.7821(8) 0.6539(6) 0.4042(4) 0.0407(14) Uani 1 d . .
C5A C 0.6657(7) 0.5472(6) 0.3702(4) 0.0412(14) Uani 1 d . .
H5A H 0.5775 0.554 0.3665 0.049 Uiso 1 calc . .
C6A C 0.6818(6) 0.4301(6) 0.3416(4) 0.0385(13) Uani 1 d . .
H6A H 0.6029 0.3565 0.3178 0.046 Uiso 1 calc . .
C7 C 0.8014(8) 0.0634(6) 0.2193(4) 0.0427(15) Uani 1 d . .
H7 H 0.8187 -0.0126 0.2381 0.051 Uiso 1 calc . .
C7A C 0.6462(7) 0.1919(6) 0.1897(4) 0.0432(14) Uani 1 d . .
H7A H 0.5598 0.2028 0.1864 0.052 Uiso 1 calc . .
C8 C 0.9027(7) 0.1563(6) 0.1933(4) 0.0364(13) Uani 1 d . .
H8 H 0.9869 0.1422 0.1934 0.044 Uiso 1 calc . .
C8A C 0.7510(6) 0.2887(6) 0.1656(4) 0.0368(12) Uani 1 d . .
H8A H 0.7344 0.366 0.1485 0.044 Uiso 1 calc . .
C9 C 0.6718(7) 0.0789(6) 0.2186(4) 0.0435(15) Uani 1 d . .
C10 C 0.8798(6) 0.2742(6) 0.1661(4) 0.0354(12) Uani 1 d . .
C11 C 0.9933(8) 0.3754(7) 0.1398(5) 0.0474(16) Uani 1 d . .
H11 H 1.0826 0.372 0.1727 0.057 Uiso 1 calc . .
C12 C 0.9815(10) 0.3344(8) 0.0464(5) 0.058(2) Uani 1 d . .
H12A H 0.9821 0.2438 0.0382 0.087 Uiso 1 calc . .
H12B H 1.0588 0.3931 0.0291 0.087 Uiso 1 calc . .
H12C H 0.8961 0.3403 0.0127 0.087 Uiso 1 calc . .
C12A C 0.9915(9) 0.5160(6) 0.1546(5) 0.0530(18) Uani 1 d . .
H12D H 0.9089 0.5237 0.1184 0.079 Uiso 1 calc . .
H12E H 1.0722 0.5768 0.1417 0.079 Uiso 1 calc . .
H12F H 0.9921 0.5378 0.2132 0.079 Uiso 1 calc . .
C13 C 0.5649(9) -0.0197(7) 0.2494(5) 0.062(2) Uani 1 d . .
H13A H 0.6083 -0.0488 0.2998 0.093 Uiso 1 calc . .
H13B H 0.5173 -0.0954 0.2059 0.093 Uiso 1 calc . .
H13C H 0.4993 0.0207 0.2627 0.093 Uiso 1 calc . .
C2 C 1.0475(6) 0.4950(5) 0.3911(4) 0.0323(12) Uani 1 d . .
C6 C 1.1480(6) 0.3426(6) 0.3572(4) 0.0371(13) Uani 1 d . .
H27 H 1.1394 0.2581 0.3317 0.045 Uiso 1 calc . .
C3 C 1.1727(6) 0.5831(6) 0.4330(4) 0.0359(12) Uani 1 d . .
H28 H 1.179 0.6657 0.4603 0.043 Uiso 1 calc . .
C4 C 1.2889(7) 0.5489(6) 0.4346(4) 0.0424(14) Uani 1 d . .
C5 C 1.2764(7) 0.4257(6) 0.3969(5) 0.0422(14) Uani 1 d . .
H39 H 1.3545 0.3994 0.3984 0.051 Uiso 1 calc . .
Cl7D Cl 0.4536(9) 0.1626(12) -0.0102(5) 0.083(3) Uani 0.365(11) d B 2
Cl8D Cl 0.2633(17) -0.0381(9) 0.0446(7) 0.115(5) Uani 0.365(11) d B 2
Cl9D Cl 0.1707(7) 0.1467(11) -0.0544(6) 0.083(3) Uani 0.365(11) d B 2
C3D C 0.3006(15) 0.124(2) 0.0226(16) 0.088(12) Uani 0.365(11) d B 2
H3D H 0.3151 0.1839 0.0751 0.105 Uiso 0.365(11) calc B 2
Cl4D Cl 0.4230(7) 0.2201(6) 0.0084(3) 0.0949(18) Uani 0.635(11) d B 1
Cl5D Cl 0.3436(6) -0.0523(4) 0.0376(3) 0.0786(14) Uani 0.635(11) d B 1
Cl6D Cl 0.1375(6) 0.0677(7) -0.0119(4) 0.101(3) Uani 0.635(11) d B 1
C2D C 0.3062(12) 0.0952(12) 0.0447(11) 0.071(5) Uani 0.635(11) d B 1
H2D H 0.3135 0.1236 0.1048 0.086 Uiso 0.635(11) calc B 1
Cl1D Cl 0.3472(4) 0.5192(5) 0.0498(2) 0.1292(15) Uani 1 d . .
Cl2D Cl 0.3815(2) 0.62085(19) 0.22069(17) 0.0715(6) Uani 1 d . .
Cl3D Cl 0.6137(3) 0.5947(2) 0.16382(15) 0.0723(6) Uani 1 d . .
C1D C 0.4346(10) 0.5261(8) 0.1531(6) 0.064(2) Uani 1 d . .
H1D H 0.4139 0.4349 0.1682 0.077 Uiso 1 calc . .
Cl10 Cl 0.0589(7) 0.8688(4) 0.1906(3) 0.135(2) Uani 0.813(5) d C 1
Cl11 Cl 0.0921(5) 0.9797(5) 0.3591(3) 0.0758(12) Uani 0.813(5) d C 1
Cl12 Cl 0.2650(4) 0.8337(3) 0.3236(3) 0.0897(13) Uani 0.813(5) d C 1
C4D C 0.1764(9) 0.9396(8) 0.2857(4) 0.060(3) Uani 0.813(5) d C 1
H4D H 0.2437 1.0223 0.2767 0.071 Uiso 0.813(5) calc C 1
Cl2 Cl 0.33846(16) 0.23997(13) 0.23662(10) 0.0431(4) Uani 1 d . .
Cl13 Cl 0.0595(19) 0.968(3) 0.3360(16) 0.107(7) Uani 0.187(5) d C 2
Cl14 Cl 0.3336(15) 0.9773(17) 0.4059(10) 0.105(5) Uani 0.187(5) d C 2
Cl15 Cl 0.183(2) 0.8212(15) 0.2500(12) 0.125(6) Uani 0.187(5) d C 2
C5D C 0.2139(19) 0.9693(19) 0.3129(11) 0.066(14) Uani 0.187(5) d C 2
H5D H 0.2485 1.0457 0.283 0.08 Uiso 0.187(5) calc C 2

loop_
_atom_site_aniso_label
_atom_site_aniso_U_11
_atom_site_aniso_U_22
_atom_site_aniso_U_33
_atom_site_aniso_U_23
_atom_site_aniso_U_13
_atom_site_aniso_U_12
Ru1 0.0381(3) 0.0215(2) 0.0325(3) 0.00311(15) 0.01185(18) 0.00757(16)
Br1 0.033(2) 0.035(4) 0.052(2) -0.001(3) 0.0065(18) 0.003(2)
Br1A 0.0583(7) 0.0317(6) 0.0685(8) 0.0016(4) 0.0160(5) 0.0225(5)
Cl1 0.0553(9) 0.0268(6) 0.0357(8) 0.0086(5) 0.0164(6) 0.0103(5)
N1A 0.043(3) 0.022(2) 0.032(3) 0.0069(17) 0.012(2) 0.0091(18)
N1 0.041(3) 0.027(2) 0.034(3) 0.0074(18) 0.014(2) 0.0111(19)
N14 0.059(11) 0.061(11) 0.080(12) 0.014(10) 0.016(9) 0.016(9)
N14A 0.031(5) 0.048(8) 0.074(7) -0.002(8) 0.017(5) 0.007(6)
N15 0.070(10) 0.065(10) 0.087(11) 0.014(9) 0.006(9) 0.013(8)
N15A 0.038(5) 0.052(9) 0.069(8) 0.019(6) -0.002(5) -0.003(5)
N16 0.069(11) 0.070(11) 0.090(12) 0.007(10) 0.002(10) 0.015(9)
N16A 0.056(6) 0.052(6) 0.108(9) -0.005(6) 0.006(6) 0.007(4)
C2A 0.045(3) 0.026(2) 0.031(3) 0.010(2) 0.017(3) 0.014(2)
C3A 0.053(4) 0.028(3) 0.034(3) 0.007(2) 0.010(3) 0.015(2)
C4A 0.064(4) 0.030(3) 0.037(3) 0.007(2) 0.016(3) 0.024(3)
C5A 0.046(4) 0.040(3) 0.042(4) 0.007(3) 0.009(3) 0.022(3)
C6A 0.037(3) 0.038(3) 0.042(4) 0.006(2) 0.012(3) 0.013(2)
C7 0.068(4) 0.028(3) 0.029(3) -0.004(2) 0.015(3) 0.012(3)
C7A 0.041(3) 0.043(3) 0.038(4) -0.001(3) 0.008(3) 0.006(3)
C8 0.048(3) 0.033(3) 0.032(3) -0.004(2) 0.014(3) 0.018(2)
C8A 0.035(3) 0.037(3) 0.034(3) 0.001(2) 0.003(2) 0.010(2)
C9 0.049(4) 0.034(3) 0.039(4) -0.005(2) 0.016(3) 0.000(3)
C10 0.039(3) 0.036(3) 0.029(3) 0.004(2) 0.012(2) 0.007(2)
C11 0.056(4) 0.042(3) 0.046(4) 0.014(3) 0.020(3) 0.012(3)
C12 0.083(6) 0.056(4) 0.047(4) 0.015(3) 0.037(4) 0.023(4)
C12A 0.075(5) 0.037(3) 0.041(4) 0.010(3) 0.019(4) 0.006(3)
C13 0.068(5) 0.039(3) 0.059(5) -0.004(3) 0.022(4) -0.013(3)
C2 0.045(3) 0.022(2) 0.032(3) 0.008(2) 0.014(2) 0.010(2)
C6 0.041(3) 0.032(3) 0.041(3) 0.004(2) 0.015(3) 0.012(2)
C3 0.043(3) 0.028(3) 0.035(3) 0.003(2) 0.016(3) 0.006(2)
C4 0.043(3) 0.038(3) 0.039(4) 0.003(3) 0.015(3) 0.001(3)
C5 0.036(3) 0.042(3) 0.052(4) 0.008(3) 0.015(3) 0.015(3)
Cl7D 0.081(5) 0.105(7) 0.064(4) 0.007(4) 0.018(3) 0.031(4)
Cl8D 0.134(11) 0.066(4) 0.122(8) -0.019(4) 0.042(7) -0.001(5)
Cl9D 0.065(4) 0.102(7) 0.083(5) -0.027(5) 0.013(3) 0.038(4)
C3D 0.073(18) 0.10(2) 0.09(3) -0.037(18) 0.022(16) 0.025(15)
Cl4D 0.140(5) 0.092(3) 0.065(3) 0.036(2) 0.036(3) 0.043(3)
Cl5D 0.070(3) 0.074(2) 0.083(3) -0.0078(19) 0.008(2) 0.0219(19)
Cl6D 0.100(4) 0.095(4) 0.101(4) -0.035(3) -0.017(3) 0.058(3)
C2D 0.076(10) 0.081(10) 0.046(8) -0.024(8) -0.008(7) 0.030(8)
Cl1D 0.086(2) 0.188(4) 0.0711(19) 0.018(2) 0.0157(16) -0.014(2)
Cl2D 0.0700(13) 0.0476(9) 0.1034(18) 0.0095(10) 0.0304(12) 0.0221(9)
Cl3D 0.0756(14) 0.0892(15) 0.0696(14) 0.0396(12) 0.0313(11) 0.0371(12)
C1D 0.082(6) 0.047(4) 0.068(5) 0.019(4) 0.037(5) 0.013(4)
Cl10 0.222(6) 0.072(2) 0.096(3) -0.0048(19) -0.005(3) 0.062(3)
Cl11 0.103(3) 0.0569(16) 0.089(3) 0.0233(18) 0.057(2) 0.031(2)
Cl12 0.091(2) 0.0807(19) 0.143(3) 0.074(2) 0.071(2) 0.0528(17)
C4D 0.072(8) 0.040(5) 0.080(8) 0.032(5) 0.038(7) 0.020(5)
Cl2 0.0504(8) 0.0307(6) 0.0522(9) 0.0071(6) 0.0265(7) 0.0090(6)
Cl13 0.066(8) 0.101(12) 0.184(17) 0.096(11) 0.045(10) 0.047(8)
Cl14 0.097(9) 0.128(11) 0.121(11) 0.073(9) 0.044(8) 0.057(8)
Cl15 0.174(12) 0.062(7) 0.134(11) 0.006(8) 0.051(10) 0.022(8)
C5D 0.030(19) 0.06(3) 0.11(3) 0.02(2) 0.03(2) 0.014(18)

loop_
_atom_type_symbol
_atom_type_description
_atom_type_scat_dispersion_real
_atom_type_scat_dispersion_imag
_atom_type_scat_source
C C 0.0181 0.0091 'International Tables Vol C Tables 4.2.6.8 and 6.1.1.4'
H H 0 0 'International Tables Vol C Tables 4.2.6.8 and 6.1.1.4'
Br Br -0.6763 1.2805 'International Tables Vol C Tables 4.2.6.8 and 6.1.1.4'
Cl Cl 0.3639 0.7018 'International Tables Vol C Tables 4.2.6.8 and 6.1.1.4'
N N 0.0311 0.018 'International Tables Vol C Tables 4.2.6.8 and 6.1.1.4'
Ru Ru 0.0552 3.296 'International Tables Vol C Tables 4.2.6.8 and 6.1.1.4'

loop_
_geom_angle_atom_site_label_1
_geom_angle_atom_site_label_2
_geom_angle_atom_site_label_3
_geom_angle
_geom_angle_site_symmetry_3
N1A Ru1 Cl1 87.83(13) .
N1A Ru1 C7 161.7(3) .
N1A Ru1 C7A 96.6(2) .
N1A Ru1 C8 152.8(2) .
N1A Ru1 C8A 92.6(2) .
N1A Ru1 C9 123.9(2) .
N1A Ru1 C10 115.2(2) .
N1 Ru1 Cl1 86.31(14) .
N1 Ru1 N1A 76.48(19) .
N1 Ru1 C7 121.7(2) .
N1 Ru1 C7A 156.4(2) .
N1 Ru1 C8 95.7(2) .
N1 Ru1 C8A 119.2(2) .
N1 Ru1 C9 159.2(2) .
N1 Ru1 C10 93.7(2) .
C7 Ru1 Cl1 91.82(17) .
C7 Ru1 C7A 67.3(3) .
C7 Ru1 C8 36.9(2) .
C7 Ru1 C9 37.8(3) .
C7A Ru1 Cl1 116.32(18) .
C8 Ru1 Cl1 118.00(17) .
C8 Ru1 C7A 80.1(2) .
C8 Ru1 C9 67.8(2) .
C8A Ru1 Cl1 153.88(17) .
C8A Ru1 C7 79.8(2) .
C8A Ru1 C7A 37.7(2) .
C8A Ru1 C8 68.2(2) .
C8A Ru1 C9 67.8(2) .
C8A Ru1 C10 38.0(2) .
C9 Ru1 Cl1 90.40(18) .
C9 Ru1 C7A 37.1(3) .
C10 Ru1 Cl1 156.35(17) .
C10 Ru1 C7 68.1(2) .
C10 Ru1 C7A 68.5(2) .
C10 Ru1 C8 38.4(2) .
C10 Ru1 C9 81.3(2) .
C2A N1A Ru1 117.2(4) .
C2A N1A C6A 118.6(5) .
C6A N1A Ru1 123.9(4) .
C2 N1 Ru1 117.5(4) .
C6 N1 Ru1 124.9(4) .
C6 N1 C2 117.6(5) .
N15 N14 C4A 103(2) .
N15A N14A C4 116.4(13) .
N14 N15 N16 161(4) .
N16A N15A N14A 172.8(16) .
N15 N16 N16 134(4) 2_776
N1A C2A C3A 123.1(6) .
N1A C2A C2 114.4(5) .
C3A C2A C2 122.5(6) .
C2A C3A H3A 121.2 .
C4A C3A C2A 117.5(6) .
C4A C3A H3A 121.2 .
C3A C4A Br1A 118.3(5) .
C3A C4A N14 132.0(11) .
C3A C4A C5A 120.5(5) .
C5A C4A Br1A 121.2(5) .
C5A C4A N14 106.0(11) .
C4A C5A H5A 120.9 .
C4A C5A C6A 118.2(6) .
C6A C5A H5A 120.9 .
N1A C6A C5A 121.9(6) .
N1A C6A H6A 119.1 .
C5A C6A H6A 119.1 .
Ru1 C7 H7 129.7 .
C8 C7 Ru1 71.9(3) .
C8 C7 H7 119 .
C8 C7 C9 122.1(6) .
C9 C7 Ru1 72.1(3) .
C9 C7 H7 119 .
Ru1 C7A H7A 132.3 .
C8A C7A Ru1 69.0(4) .
C8A C7A H7A 120.3 .
C9 C7A Ru1 71.3(4) .
C9 C7A H7A 120.3 .
C9 C7A C8A 119.4(6) .
Ru1 C8 H8 131.1 .
C7 C8 Ru1 71.3(3) .
C7 C8 H8 120 .
C7 C8 C10 120.0(6) .
C10 C8 Ru1 70.3(3) .
C10 C8 H8 120 .
Ru1 C8A H8A 128.3 .
C7A C8A Ru1 73.3(4) .
C7A C8A H8A 118.8 .
C10 C8A Ru1 71.9(3) .
C10 C8A C7A 122.3(6) .
C10 C8A H8A 118.8 .
C7 C9 Ru1 70.1(4) .
C7 C9 C13 121.6(7) .
C7A C9 Ru1 71.6(4) .
C7A C9 C7 118.6(6) .
C7A C9 C13 119.8(7) .
C13 C9 Ru1 128.8(5) .
C8 C10 Ru1 71.2(3) .
C8 C10 C11 118.9(6) .
C8A C10 Ru1 70.1(3) .
C8A C10 C8 117.6(5) .
C8A C10 C11 123.6(6) .
C11 C10 Ru1 129.6(5) .
C10 C11 H11 108.1 .
C10 C11 C12 107.7(6) .
C10 C11 C12A 113.8(6) .
C12 C11 H11 108.1 .
C12A C11 H11 108.1 .
C12A C11 C12 110.8(6) .
C11 C12 H12A 109.5 .
C11 C12 H12B 109.5 .
C11 C12 H12C 109.5 .
H12A C12 H12B 109.5 .
H12A C12 H12C 109.5 .
H12B C12 H12C 109.5 .
C11 C12A H12D 109.5 .
C11 C12A H12E 109.5 .
C11 C12A H12F 109.5 .
H12D C12A H12E 109.5 .
H12D C12A H12F 109.5 .
H12E C12A H12F 109.5 .
C9 C13 H13A 109.5 .
C9 C13 H13B 109.5 .
C9 C13 H13C 109.5 .
H13A C13 H13B 109.5 .
H13A C13 H13C 109.5 .
H13B C13 H13C 109.5 .
N1 C2 C2A 113.7(5) .
N1 C2 C3 122.4(6) .
C3 C2 C2A 123.9(5) .
N1 C6 H27 118.3 .
N1 C6 C5 123.4(6) .
C5 C6 H27 118.3 .
C2 C3 H28 120.6 .
C2 C3 C4 118.8(6) .
C4 C3 H28 120.6 .
C3 C4 Br1 114.7(5) .
C3 C4 N14A 127.4(8) .
C3 C4 C5 119.4(6) .
C5 C4 Br1 125.5(6) .
C5 C4 N14A 113.1(8) .
C6 C5 C4 118.3(6) .
C6 C5 H39 120.8 .
C4 C5 H39 120.8 .
Cl7D C3D H3D 109 .
Cl8D C3D Cl7D 106.6(11) .
Cl8D C3D H3D 109 .
Cl9D C3D Cl7D 110.5(12) .
Cl9D C3D Cl8D 112.7(13) .
Cl9D C3D H3D 109 .
Cl4D C2D H2D 108.4 .
Cl5D C2D Cl4D 111.1(8) .
Cl5D C2D Cl6D 109.2(7) .
Cl5D C2D H2D 108.4 .
Cl6D C2D Cl4D 111.2(9) .
Cl6D C2D H2D 108.4 .
Cl1D C1D Cl2D 110.1(6) .
Cl1D C1D Cl3D 110.1(4) .
Cl1D C1D H1D 108.9 .
Cl2D C1D Cl3D 110.0(5) .
Cl2D C1D H1D 108.9 .
Cl3D C1D H1D 108.9 .
Cl10 C4D Cl11 109.8(5) .
Cl10 C4D Cl12 111.1(5) .
Cl10 C4D H4D 108.6 .
Cl11 C4D H4D 108.6 .
Cl12 C4D Cl11 110.2(4) .
Cl12 C4D H4D 108.6 .
Cl13 C5D Cl14 109.3(8) .
Cl13 C5D H5D 110.5 .
Cl14 C5D H5D 110.5 .
Cl15 C5D Cl13 107.6(8) .
Cl15 C5D Cl14 108.5(8) .
Cl15 C5D H5D 110.5 .

loop_
_geom_bond_atom_site_label_1
_geom_bond_atom_site_label_2
_geom_bond_distance
_geom_bond_site_symmetry_2
Ru1 Cl1 2.3938(14) .
Ru1 N1A 2.090(5) .
Ru1 N1 2.080(5) .
Ru1 C7 2.196(6) .
Ru1 C7A 2.226(7) .
Ru1 C8 2.204(6) .
Ru1 C8A 2.169(6) .
Ru1 C9 2.222(6) .
Ru1 C10 2.192(6) .
Br1 C4 1.819(8) .
Br1A C4A 1.880(6) .
N1A C2A 1.342(8) .
N1A C6A 1.348(8) .
N1 C2 1.359(7) .
N1 C6 1.347(8) .
N14 N15 1.194(9) .
N14 C4A 1.438(16) .
N14A N15A 1.197(8) .
N14A C4 1.443(14) .
N15 N16 1.196(9) .
N15A N16A 1.190(8) .
N16 N16 1.84(6) 2_776
C2A C3A 1.388(8) .
C2A C2 1.479(8) .
C3A H3A 0.95 .
C3A C4A 1.378(10) .
C4A C5A 1.387(10) .
C5A H5A 0.95 .
C5A C6A 1.392(9) .
C6A H6A 0.95 .
C7 H7 0.95 .
C7 C8 1.391(9) .
C7 C9 1.432(11) .
C7A H7A 0.95 .
C7A C8A 1.420(9) .
C7A C9 1.416(10) .
C8 H8 0.95 .
C8 C10 1.447(9) .
C8A H8A 0.95 .
C8A C10 1.419(9) .
C9 C13 1.501(9) .
C10 C11 1.520(8) .
C11 H11 1 .
C11 C12 1.544(10) .
C11 C12A 1.528(10) .
C12 H12A 0.98 .
C12 H12B 0.98 .
C12 H12C 0.98 .
C12A H12D 0.98 .
C12A H12E 0.98 .
C12A H12F 0.98 .
C13 H13A 0.98 .
C13 H13B 0.98 .
C13 H13C 0.98 .
C2 C3 1.381(9) .
C6 H27 0.95 .
C6 C5 1.376(9) .
C3 H28 0.95 .
C3 C4 1.386(10) .
C4 C5 1.387(9) .
C5 H39 0.95 .
Cl7D C3D 1.756(14) .
Cl8D C3D 1.754(14) .
Cl9D C3D 1.753(15) .
C3D H3D 1 .
Cl4D C2D 1.762(13) .
Cl5D C2D 1.755(12) .
Cl6D C2D 1.760(12) .
C2D H2D 1 .
Cl1D C1D 1.745(10) .
Cl2D C1D 1.756(9) .
Cl3D C1D 1.781(10) .
C1D H1D 1 .
Cl10 C4D 1.746(7) .
Cl11 C4D 1.755(6) .
Cl12 C4D 1.753(6) .
C4D H4D 1 .
Cl13 C5D 1.752(9) .
Cl14 C5D 1.753(9) .
Cl15 C5D 1.752(9) .
C5D H5D 1 .

loop_
_geom_torsion_atom_site_label_1
_geom_torsion_atom_site_label_2
_geom_torsion_atom_site_label_3
_geom_torsion_atom_site_label_4
_geom_torsion
_geom_torsion_site_symmetry_4
Ru1 N1A C2A C3A 171.0(4) .
Ru1 N1A C2A C2 -9.3(6) .
Ru1 N1A C6A C5A -170.8(5) .
Ru1 N1 C2 C2A 1.7(6) .
Ru1 N1 C2 C3 -178.8(4) .
Ru1 N1 C6 C5 177.8(5) .
Ru1 C7 C8 C10 -52.7(5) .
Ru1 C7 C9 C7A 54.6(5) .
Ru1 C7 C9 C13 -124.0(7) .
Ru1 C7A C8A C10 55.0(5) .
Ru1 C7A C9 C7 -53.9(5) .
Ru1 C7A C9 C13 124.7(6) .
Ru1 C8 C10 C8A -54.4(5) .
Ru1 C8 C10 C11 125.6(6) .
Ru1 C8A C10 C8 55.0(5) .
Ru1 C8A C10 C11 -125.1(6) .
Ru1 C10 C11 C12 174.8(5) .
Ru1 C10 C11 C12A -62.0(9) .
Br1 C4 C5 C6 -170.8(6) .
Br1A C4A C5A C6A 173.6(5) .
N1A C2A C3A C4A -0.2(9) .
N1A C2A C2 N1 5.0(7) .
N1A C2A C2 C3 -174.6(5) .
N1 C2 C3 C4 1.3(9) .
N1 C6 C5 C4 0.4(10) .
N14 N15 N16 N16 -163(12) 2_776
N14 C4A C5A C6A -171.6(17) .
N14A C4 C5 C6 179.9(9) .
N15 N14 C4A C3A 16(4) .
N15 N14 C4A C5A -178(3) .
N15A N14A C4 C3 -3(2) .
N15A N14A C4 C5 179.0(12) .
C2A N1A C6A C5A 3.0(9) .
C2A C3A C4A Br1A -173.8(4) .
C2A C3A C4A N14 168(2) .
C2A C3A C4A C5A 3.9(9) .
C2A C2 C3 C4 -179.2(5) .
C3A C2A C2 N1 -175.4(5) .
C3A C2A C2 C3 5.0(9) .
C3A C4A C5A C6A -4.0(10) .
C4A N14 N15 N16 -149(14) .
C4A C5A C6A N1A 0.5(10) .
C6A N1A C2A C3A -3.2(8) .
C6A N1A C2A C2 176.5(5) .
C7 C8 C10 Ru1 53.1(5) .
C7 C8 C10 C8A -1.3(9) .
C7 C8 C10 C11 178.7(6) .
C7A C8A C10 Ru1 -55.6(6) .
C7A C8A C10 C8 -0.7(9) .
C7A C8A C10 C11 179.3(6) .
C8 C7 C9 Ru1 -53.9(5) .
C8 C7 C9 C7A 0.6(9) .
C8 C7 C9 C13 -177.9(6) .
C8 C10 C11 C12 85.9(8) .
C8 C10 C11 C12A -150.9(6) .
C8A C7A C9 Ru1 51.3(5) .
C8A C7A C9 C7 -2.5(9) .
C8A C7A C9 C13 176.1(6) .
C8A C10 C11 C12 -94.1(8) .
C8A C10 C11 C12A 29.1(9) .
C9 C7 C8 Ru1 54.0(5) .
C9 C7 C8 C10 1.3(9) .
C9 C7A C8A Ru1 -52.4(6) .
C9 C7A C8A C10 2.6(10) .
C2 N1 C6 C5 -1.5(9) .
C2 C2A C3A C4A -179.9(5) .
C2 C3 C4 Br1 170.8(5) .
C2 C3 C4 N14A 179.6(10) .
C2 C3 C4 C5 -2.4(9) .
C6 N1 C2 C2A -179.0(5) .
C6 N1 C2 C3 0.6(8) .
C3 C4 C5 C6 1.6(10) .
